data_7112615
loop_
_publ_author_name
'Alicea A. Leitch'
'Ilia Korobkov'
'Abdeljalil Assoud'
'Jaclyn L. Brusso'

_publ_section_title
;
 Non-innocent pyridyl nitrogens: unprecedented interconversion of
 N-bridgehead-thiadiazolium salts and thiatriazine in the generation of
 thiatriazinyl
;
_journal_name_full Chem.Commun.
_journal_page_first 4934
_journal_paper_doi 10.1039/C4CC01433B
_journal_volume 50
_journal_year 2014
_chemical_formula_sum 'C12 H9 N5 S'
_chemical_formula_weight 255.30
_chemical_melting_point 397
_chemical_name_systematic
; 
 ? 
;
_space_group_IT_number 14
_symmetry_cell_setting monoclinic
_symmetry_space_group_name_Hall '-P 2ybc'
_symmetry_space_group_name_H-M 'P 1 21/c 1'
_atom_sites_solution_hydrogens geom
_atom_sites_solution_primary direct
_atom_sites_solution_secondary difmap
_audit_creation_method SHELXL-97
_cell_angle_alpha 90.00
_cell_angle_beta 106.326(2)
_cell_angle_gamma 90.00
_cell_formula_units_Z 4
_cell_length_a 13.6633(4)
_cell_length_b 3.84480(10)
_cell_length_c 22.7022(7)
_cell_measurement_reflns_used 9916
_cell_measurement_temperature 200(2)
_cell_measurement_theta_max 28.27
_cell_measurement_theta_min 2.75
_cell_volume 1144.52(6)
_computing_cell_refinement 'APEX II, Bruker (2009)'
_computing_data_collection 'APEX II, Bruker (2009)'
_computing_data_reduction 'XPREP, Bruker (2009)'
_computing_molecular_graphics 'SHELXTL, Bruker (2004)'
_computing_publication_material 'SHELXTL, Bruker (2004)'
_computing_structure_refinement 'SHELXL-97 (Sheldrick, 2008)'
_computing_structure_solution 'SHELXS-97 (Sheldrick, 2008)'
_diffrn_ambient_temperature 200(2)
_diffrn_measured_fraction_theta_full 0.985
_diffrn_measured_fraction_theta_max 0.985
_diffrn_measurement_device_type 'Bruker APEX-II CCD'
_diffrn_measurement_method '\f and \w scans'
_diffrn_radiation_monochromator graphite
_diffrn_radiation_source 'fine-focus sealed tube'
_diffrn_radiation_type MoK\a
_diffrn_radiation_wavelength 0.71073
_diffrn_reflns_av_R_equivalents 0.0377
_diffrn_reflns_av_sigmaI/netI 0.0272
_diffrn_reflns_limit_h_max 17
_diffrn_reflns_limit_h_min -18
_diffrn_reflns_limit_k_max 5
_diffrn_reflns_limit_k_min -5
_diffrn_reflns_limit_l_max 30
_diffrn_reflns_limit_l_min -30
_diffrn_reflns_number 26465
_diffrn_reflns_theta_full 28.31
_diffrn_reflns_theta_max 28.31
_diffrn_reflns_theta_min 1.55
_exptl_absorpt_coefficient_mu 0.270
_exptl_absorpt_correction_T_max 0.9946
_exptl_absorpt_correction_T_min 0.9209
_exptl_absorpt_correction_type multi-scan
_exptl_absorpt_process_details 'SADABS, Bruker (2003)'
_exptl_crystal_colour brown
_exptl_crystal_density_diffrn 1.482
_exptl_crystal_density_meas ?
_exptl_crystal_density_method 'not measured'
_exptl_crystal_description needle
_exptl_crystal_F_000 528
_exptl_crystal_size_max 0.31
_exptl_crystal_size_mid 0.08
_exptl_crystal_size_min 0.02
_refine_diff_density_max 0.497
_refine_diff_density_min -0.323
_refine_diff_density_rms 0.058
_refine_ls_extinction_method none
_refine_ls_goodness_of_fit_ref 1.043
_refine_ls_hydrogen_treatment constr
_refine_ls_matrix_type full
_refine_ls_number_parameters 163
_refine_ls_number_reflns 2799
_refine_ls_number_restraints 0
_refine_ls_restrained_S_all 1.043
_refine_ls_R_factor_all 0.0658
_refine_ls_R_factor_gt 0.0445
_refine_ls_shift/su_max 0.001
_refine_ls_shift/su_mean 0.000
_refine_ls_structure_factor_coef Fsqd
_refine_ls_weighting_details 'calc w=1/[\s^2^(Fo^2^)+(0.0627P)^2^+0.4490P] where P=(Fo^2^+2Fc^2^)/3'
_refine_ls_weighting_scheme calc
_refine_ls_wR_factor_gt 0.1058
_refine_ls_wR_factor_ref 0.1183
_reflns_number_gt 2174
_reflns_number_total 2799
_reflns_threshold_expression >2sigma(I)
_cod_data_source_file c4cc01433b2.cif
_cod_data_source_block jb009
_cod_depositor_comments
;
The following automatic conversions were performed:

'_exptl_crystal_density_meas' value 'n/a' was changed to '?' - the
value is perceived as not measured.

Automatic conversion script
Id: cif_fix_values 3008 2015-01-20 13:52:24Z robertas 
;
_cod_original_sg_symbol_H-M P2(1)/c
_cod_database_code 7112615

loop_
_symmetry_equiv_pos_as_xyz
'x, y, z'
'-x, y+1/2, -z+1/2'
'-x, -y, -z'
'x, -y-1/2, z-1/2'

loop_
_atom_site_label
_atom_site_type_symbol
_atom_site_fract_x
_atom_site_fract_y
_atom_site_fract_z
_atom_site_U_iso_or_equiv
_atom_site_adp_type
_atom_site_occupancy
_atom_site_symmetry_multiplicity
_atom_site_calc_flag
_atom_site_refinement_flags
S1 S 0.24362(3) 0.93676(13) 0.48907(2) 0.02969(15) Uani 1 1 d .
N1 N 0.36015(11) 1.1022(4) 0.52424(7) 0.0264(3) Uani 1 1 d .
N2 N 0.30199(11) 1.2051(5) 0.61157(6) 0.0314(4) Uani 1 1 d .
H2A H 0.3233 1.3822 0.6459 0.038 Uiso 1 1 d R
N3 N 0.16113(11) 1.1046(4) 0.52495(7) 0.0270(3) Uani 1 1 d .
N4 N 0.48210(12) 1.4656(5) 0.67036(7) 0.0319(4) Uani 1 1 d .
N5 N 0.17702(12) 1.4802(4) 0.67041(7) 0.0298(4) Uani 1 1 d .
C1 C 0.37503(13) 1.2132(5) 0.57919(7) 0.0232(4) Uani 1 1 d .
C2 C 0.19895(13) 1.2156(5) 0.57968(7) 0.0239(4) Uani 1 1 d .
C3 C 0.47518(13) 1.3603(5) 0.61325(7) 0.0229(4) Uani 1 1 d .
C4 C 0.55446(14) 1.3814(5) 0.58665(8) 0.0269(4) Uani 1 1 d .
H4A H 0.5464 1.3020 0.5459 0.032 Uiso 1 1 calc R
C5 C 0.64555(15) 1.5213(6) 0.62103(9) 0.0334(4) Uani 1 1 d .
H5A H 0.7013 1.5448 0.6040 0.040 Uiso 1 1 calc R
C6 C 0.65488(15) 1.6269(6) 0.68055(9) 0.0342(5) Uani 1 1 d .
H6A H 0.7174 1.7189 0.7054 0.041 Uiso 1 1 calc R
C7 C 0.57173(15) 1.5959(6) 0.70296(9) 0.0364(5) Uani 1 1 d .
H7A H 0.5783 1.6711 0.7437 0.044 Uiso 1 1 calc R
C8 C 0.13077(13) 1.3687(5) 0.61360(7) 0.0231(4) Uani 1 1 d .
C9 C 0.02638(14) 1.3879(5) 0.58651(8) 0.0275(4) Uani 1 1 d .
H9A H -0.0032 1.3029 0.5461 0.033 Uiso 1 1 calc R
C10 C -0.03322(15) 1.5342(5) 0.62002(9) 0.0326(4) Uani 1 1 d .
H10A H -0.1049 1.5549 0.6028 0.039 Uiso 1 1 calc R
C11 C 0.01289(16) 1.6504(5) 0.67905(9) 0.0334(4) Uani 1 1 d .
H11A H -0.0266 1.7490 0.7032 0.040 Uiso 1 1 calc R
C12 C 0.11668(15) 1.6202(5) 0.70191(8) 0.0319(4) Uani 1 1 d .
H12A H 0.1478 1.7029 0.7423 0.038 Uiso 1 1 calc R

loop_
_atom_site_aniso_label
_atom_site_aniso_U_11
_atom_site_aniso_U_22
_atom_site_aniso_U_33
_atom_site_aniso_U_23
_atom_site_aniso_U_13
_atom_site_aniso_U_12
S1 0.0285(3) 0.0307(3) 0.0289(2) -0.00718(18) 0.00655(17) -0.0024(2)
N1 0.0250(8) 0.0270(8) 0.0269(7) -0.0019(6) 0.0069(6) 0.0017(6)
N2 0.0201(7) 0.0518(11) 0.0226(7) 0.0032(7) 0.0062(6) 0.0010(7)
N3 0.0242(7) 0.0268(8) 0.0290(7) -0.0016(6) 0.0060(6) -0.0027(6)
N4 0.0265(8) 0.0466(10) 0.0219(7) -0.0026(7) 0.0056(6) 0.0033(7)
N5 0.0273(8) 0.0370(9) 0.0249(7) 0.0008(6) 0.0070(6) -0.0029(7)
C1 0.0225(8) 0.0244(9) 0.0225(8) 0.0036(7) 0.0059(6) 0.0037(7)
C2 0.0224(8) 0.0247(9) 0.0241(8) 0.0048(7) 0.0058(6) -0.0022(7)
C3 0.0222(8) 0.0228(9) 0.0233(8) 0.0028(6) 0.0059(6) 0.0037(7)
C4 0.0263(9) 0.0300(10) 0.0258(8) 0.0002(7) 0.0100(7) 0.0021(8)
C5 0.0272(10) 0.0364(11) 0.0388(10) 0.0009(8) 0.0127(8) -0.0023(8)
C6 0.0251(9) 0.0346(11) 0.0384(10) -0.0037(8) 0.0016(8) -0.0004(8)
C7 0.0313(10) 0.0477(13) 0.0280(9) -0.0082(8) 0.0046(7) 0.0011(9)
C8 0.0241(8) 0.0207(9) 0.0250(8) 0.0038(6) 0.0077(6) -0.0026(7)
C9 0.0245(9) 0.0299(10) 0.0271(8) 0.0015(7) 0.0056(7) -0.0024(8)
C10 0.0253(9) 0.0354(11) 0.0372(10) 0.0033(8) 0.0088(7) 0.0028(8)
C11 0.0378(11) 0.0305(11) 0.0359(10) 0.0012(8) 0.0170(8) 0.0048(9)
C12 0.0366(10) 0.0329(11) 0.0263(8) -0.0017(7) 0.0093(7) -0.0018(9)

loop_
_atom_type_symbol
_atom_type_description
_atom_type_scat_dispersion_real
_atom_type_scat_dispersion_imag
_atom_type_scat_source
C C 0.0033 0.0016 'International Tables Vol C Tables 4.2.6.8 and 6.1.1.4'
H H 0.0000 0.0000 'International Tables Vol C Tables 4.2.6.8 and 6.1.1.4'
N N 0.0061 0.0033 'International Tables Vol C Tables 4.2.6.8 and 6.1.1.4'
S S 0.1246 0.1234 'International Tables Vol C Tables 4.2.6.8 and 6.1.1.4'

loop_
_geom_angle_atom_site_label_1
_geom_angle_atom_site_label_2
_geom_angle_atom_site_label_3
_geom_angle
N3 S1 N1 107.16(8)
C1 N1 S1 117.13(13)
C2 N2 C1 119.61(14)
C2 N3 S1 116.96(13)
C3 N4 C7 117.03(16)
C12 N5 C8 116.53(16)
N1 C1 N2 124.38(16)
N1 C1 C3 120.43(15)
N2 C1 C3 115.19(14)
N3 C2 N2 124.75(16)
N3 C2 C8 119.67(15)
N2 C2 C8 115.59(15)
N4 C3 C4 123.75(16)
N4 C3 C1 115.16(15)
C4 C3 C1 121.08(15)
C3 C4 C5 117.96(16)
C6 C5 C4 119.25(18)
C5 C6 C7 118.54(18)
N4 C7 C6 123.45(17)
N5 C8 C9 123.96(17)
N5 C8 C2 115.56(15)
C9 C8 C2 120.48(15)
C10 C9 C8 118.00(17)
C9 C10 C11 119.10(18)
C12 C11 C10 118.66(18)
N5 C12 C11 123.74(17)

loop_
_geom_bond_atom_site_label_1
_geom_bond_atom_site_label_2
_geom_bond_distance
S1 N3 1.6930(16)
S1 N1 1.6919(16)
N1 C1 1.279(2)
N2 C2 1.391(2)
N2 C1 1.396(2)
N3 C2 1.278(2)
N4 C3 1.336(2)
N4 C7 1.338(2)
N5 C12 1.346(3)
N5 C8 1.337(2)
C1 C3 1.482(2)
C2 C8 1.487(2)
C3 C4 1.383(2)
C4 C5 1.379(3)
C5 C6 1.382(3)
C6 C7 1.374(3)
C8 C9 1.387(2)
C9 C10 1.381(3)
C10 C11 1.385(3)
C11 C12 1.371(3)

loop_
_geom_torsion_atom_site_label_1
_geom_torsion_atom_site_label_2
_geom_torsion_atom_site_label_3
_geom_torsion_atom_site_label_4
_geom_torsion
N3 S1 N1 C1 22.45(17)
N1 S1 N3 C2 -22.28(17)
S1 N1 C1 N2 0.2(3)
S1 N1 C1 C3 179.70(13)
C2 N2 C1 N1 -27.4(3)
C2 N2 C1 C3 153.06(17)
S1 N3 C2 N2 -0.6(3)
S1 N3 C2 C8 179.52(12)
C1 N2 C2 N3 27.7(3)
C1 N2 C2 C8 -152.44(17)
C7 N4 C3 C4 -0.5(3)
C7 N4 C3 C1 179.15(17)
N1 C1 C3 N4 -179.57(17)
N2 C1 C3 N4 0.0(2)
N1 C1 C3 C4 0.1(3)
N2 C1 C3 C4 179.60(17)
N4 C3 C4 C5 -0.4(3)
C1 C3 C4 C5 180.00(17)
C3 C4 C5 C6 1.4(3)
C4 C5 C6 C7 -1.5(3)
C3 N4 C7 C6 0.3(3)
C5 C6 C7 N4 0.6(3)
C12 N5 C8 C9 -0.5(3)
C12 N5 C8 C2 179.90(16)
N3 C2 C8 N5 -179.56(17)
N2 C2 C8 N5 0.5(2)
N3 C2 C8 C9 0.8(3)
N2 C2 C8 C9 -179.11(16)
N5 C8 C9 C10 0.7(3)
C2 C8 C9 C10 -179.67(17)
C8 C9 C10 C11 -0.9(3)
C9 C10 C11 C12 0.9(3)
C8 N5 C12 C11 0.4(3)
C10 C11 C12 N5 -0.7(3)
